data_7202200
loop_
_publ_author_name
'Smart, Paul'
'Espallargas, Guillermo M\'inguez'
'Brammer, Lee'

_publ_section_title
;
 Competition between coordination network and halogen bond network
 formation: towards halogen-bond functionalised network materials using
 copper-iodobenzoate units
;
_journal_issue 10
_journal_name_full CrystEngComm
_journal_page_first 1335
_journal_paper_doi 10.1039/b806765a
_journal_volume 10
_journal_year 2008
_chemical_formula_moiety 'C36 H32 Cu2 I4 O12, 4(C4 H8 O2)'
_chemical_formula_sum 'C52 H64 Cu2 I4 O20'
_chemical_formula_weight 1643.71
_chemical_name_systematic
;
?
;
_space_group_IT_number 2
_symmetry_cell_setting triclinic
_symmetry_space_group_name_Hall '-P 1'
_symmetry_space_group_name_H-M 'P -1'
_atom_sites_solution_hydrogens geom
_atom_sites_solution_primary direct
_atom_sites_solution_secondary difmap
_audit_creation_method SHELXL-97
_cell_angle_alpha 76.709(9)
_cell_angle_beta 79.697(9)
_cell_angle_gamma 67.849(8)
_cell_formula_units_Z 1
_cell_length_a 10.391(3)
_cell_length_b 11.641(3)
_cell_length_c 13.688(3)
_cell_measurement_reflns_used 8395
_cell_measurement_temperature 100(2)
_cell_measurement_theta_max 36.24
_cell_measurement_theta_min 2.23
_cell_volume 1484.6(7)
_computing_cell_refinement 'Bruker SMART'
_computing_data_collection 'Bruker SMART'
_computing_data_reduction 'Bruker SAINT'
_computing_molecular_graphics 'Bruker SHELXTL'
_computing_publication_material 'Bruker SHELXTL'
_computing_structure_refinement 'SHELXL-97 (Sheldrick, 1997)'
_computing_structure_solution 'SHELXS-97 (Sheldrick, 1990)'
_diffrn_ambient_temperature 100(2)
_diffrn_measured_fraction_theta_full 0.974
_diffrn_measured_fraction_theta_max 0.974
_diffrn_measurement_device_type 'CCD area detector'
_diffrn_measurement_method 'phi and omega scans'
_diffrn_radiation_monochromator graphite
_diffrn_radiation_source 'fine-focus sealed tube'
_diffrn_radiation_type MoK\a
_diffrn_radiation_wavelength 0.71073
_diffrn_reflns_av_R_equivalents 0.0279
_diffrn_reflns_av_sigmaI/netI 0.0248
_diffrn_reflns_limit_h_max 14
_diffrn_reflns_limit_h_min -14
_diffrn_reflns_limit_k_max 16
_diffrn_reflns_limit_k_min -16
_diffrn_reflns_limit_l_max 19
_diffrn_reflns_limit_l_min -19
_diffrn_reflns_number 43729
_diffrn_reflns_theta_full 30.88
_diffrn_reflns_theta_max 30.88
_diffrn_reflns_theta_min 1.54
_exptl_absorpt_coefficient_mu 2.867
_exptl_absorpt_correction_T_max 0.6730
_exptl_absorpt_correction_T_min 0.5342
_exptl_absorpt_correction_type multi-scan
_exptl_absorpt_process_details sadabs
_exptl_crystal_colour blue
_exptl_crystal_density_diffrn 1.839
_exptl_crystal_density_method 'not measured'
_exptl_crystal_description block
_exptl_crystal_F_000 806
_exptl_crystal_size_max 0.25
_exptl_crystal_size_mid 0.25
_exptl_crystal_size_min 0.15
_refine_diff_density_max 1.830
_refine_diff_density_min -1.306
_refine_diff_density_rms 0.113
_refine_ls_extinction_method none
_refine_ls_goodness_of_fit_ref 1.006
_refine_ls_hydrogen_treatment constr
_refine_ls_matrix_type full
_refine_ls_number_parameters 347
_refine_ls_number_reflns 9111
_refine_ls_number_restraints 7
_refine_ls_restrained_S_all 1.006
_refine_ls_R_factor_all 0.0354
_refine_ls_R_factor_gt 0.0272
_refine_ls_shift/su_max 0.001
_refine_ls_shift/su_mean 0.000
_refine_ls_structure_factor_coef Fsqd
_refine_ls_weighting_details 'calc w=1/[\s^2^(Fo^2^)+(0.0222P)^2^+3.0111P] where P=(Fo^2^+2Fc^2^)/3'
_refine_ls_weighting_scheme calc
_refine_ls_wR_factor_gt 0.0598
_refine_ls_wR_factor_ref 0.0634
_reflns_number_gt 7959
_reflns_number_total 9111
_reflns_threshold_expression >2sigma(I)
_cod_data_source_file b806765a.txt
_cod_data_source_block 2
_cod_depositor_comments
;
The following automatic conversions were performed:
'_symmetry_cell_setting' value 'Triclinic' changed to 'triclinic'
according to '/home/saulius/struct/CIF-dictionaries/cif_core.dic'
dictionary named 'cif_core.dic' version 2.4.1 from 2010-06-29.

Automatic conversion script
Id: cif_fix_enum 1527 2010-12-29 10:47:43Z saulius 
;
_cod_original_sg_symbol_H-M P-1
_cod_database_code 7202200

loop_
_symmetry_equiv_pos_as_xyz
'x, y, z'
'-x, -y, -z'

loop_
_atom_site_label
_atom_site_type_symbol
_atom_site_fract_x
_atom_site_fract_y
_atom_site_fract_z
_atom_site_U_iso_or_equiv
_atom_site_adp_type
_atom_site_occupancy
_atom_site_symmetry_multiplicity
_atom_site_calc_flag
_atom_site_refinement_flags
_atom_site_disorder_assembly
_atom_site_disorder_group
Cu1 Cu 0.09742(2) 0.41367(2) 0.455379(17) 0.00973(5) Uani 1 1 d . . .
C1 C -0.2598(2) 0.31006(18) 0.52692(15) 0.0132(3) Uani 1 1 d . . .
C2 C -0.2141(2) 0.19860(19) 0.48791(16) 0.0158(4) Uani 1 1 d . . .
H2 H -0.1191 0.1620 0.4628 0.019 Uiso 1 1 calc R . .
C3 C -0.3099(2) 0.14269(19) 0.48664(16) 0.0182(4) Uani 1 1 d . . .
I3 I -0.242158(19) -0.022268(14) 0.424553(12) 0.02754(4) Uani 1 1 d . . .
C4 C -0.3981(2) 0.3620(2) 0.56650(17) 0.0176(4) Uani 1 1 d . . .
H4 H -0.4277 0.4366 0.5943 0.021 Uiso 1 1 calc R . .
C5 C -0.4492(3) 0.1945(2) 0.52444(18) 0.0221(4) Uani 1 1 d . . .
H5 H -0.5139 0.1555 0.5225 0.026 Uiso 1 1 calc R . .
C6 C -0.4927(2) 0.3040(2) 0.56510(19) 0.0226(4) Uani 1 1 d . . .
H6 H -0.5871 0.3391 0.5919 0.027 Uiso 1 1 calc R . .
C7 C -0.1599(2) 0.37706(18) 0.52080(14) 0.0125(3) Uani 1 1 d . . .
O8 O -0.03797(16) 0.32864(14) 0.47903(12) 0.0169(3) Uani 1 1 d . . .
O9 O -0.20653(16) 0.47872(14) 0.55519(12) 0.0166(3) Uani 1 1 d . . .
C11 C 0.1434(2) 0.30533(18) 0.76712(14) 0.0126(3) Uani 1 1 d . . .
C12 C 0.2572(2) 0.19196(19) 0.77344(15) 0.0152(4) Uani 1 1 d . . .
H12 H 0.3081 0.1625 0.7137 0.018 Uiso 1 1 calc R . .
C13 C 0.2957(2) 0.12243(18) 0.86755(16) 0.0160(4) Uani 1 1 d . . .
I13 I 0.457234(18) -0.055227(14) 0.874984(11) 0.02609(4) Uani 1 1 d . . .
C14 C 0.2255(2) 0.1663(2) 0.95572(16) 0.0187(4) Uani 1 1 d . . .
H14 H 0.2532 0.1190 1.0197 0.022 Uiso 1 1 calc R . .
C15 C 0.1135(3) 0.2813(2) 0.94865(16) 0.0229(5) Uani 1 1 d . . .
H15 H 0.0656 0.3126 1.0083 0.027 Uiso 1 1 calc R . .
C16 C 0.0717(2) 0.3500(2) 0.85500(16) 0.0181(4) Uani 1 1 d . . .
H16 H -0.0055 0.4272 0.8509 0.022 Uiso 1 1 calc R . .
C17 C 0.0950(2) 0.37641(18) 0.66641(14) 0.0122(3) Uani 1 1 d . . .
O18 O -0.00692(16) 0.47931(13) 0.66526(11) 0.0165(3) Uani 1 1 d . . .
O19 O 0.15982(16) 0.32805(14) 0.58951(11) 0.0161(3) Uani 1 1 d . . .
O1S O 0.25811(16) 0.28316(14) 0.36424(11) 0.0162(3) Uani 1 1 d . . .
C2S C 0.3701(2) 0.3184(2) 0.30302(16) 0.0193(4) Uani 1 1 d . . .
H2SA H 0.4542 0.2421 0.2978 0.023 Uiso 1 1 calc R . .
H2SB H 0.3933 0.3750 0.3353 0.023 Uiso 1 1 calc R . .
C3S C 0.3284(3) 0.3844(2) 0.19882(17) 0.0227(4) Uani 1 1 d . . .
H3SA H 0.2479 0.4635 0.2038 0.027 Uiso 1 1 calc R . .
H3SB H 0.4070 0.4066 0.1575 0.027 Uiso 1 1 calc R . .
O4S O 0.29176(19) 0.30590(16) 0.15080(12) 0.0236(3) Uani 1 1 d . . .
C5S C 0.1807(3) 0.2708(2) 0.21103(17) 0.0214(4) Uani 1 1 d . . .
H5SA H 0.1578 0.2144 0.1782 0.026 Uiso 1 1 calc R . .
H5SB H 0.0964 0.3472 0.2160 0.026 Uiso 1 1 calc R . .
C6S C 0.2206(3) 0.2043(2) 0.31589(17) 0.0199(4) Uani 1 1 d . . .
H6SA H 0.1411 0.1832 0.3567 0.024 Uiso 1 1 calc R . .
H6SB H 0.3005 0.1246 0.3114 0.024 Uiso 1 1 calc R . .
O1S1 O 0.8470(3) 0.3700(3) 0.12600(17) 0.0634(8) Uani 1 1 d . . .
C2S1 C 0.7379(4) 0.4440(5) 0.0618(3) 0.0774(16) Uani 1 1 d . . .
H2SC H 0.6937 0.3887 0.0472 0.093 Uiso 1 1 calc R . .
H2SD H 0.7788 0.4810 -0.0030 0.093 Uiso 1 1 calc R . .
C3S1 C 0.6296(4) 0.5470(4) 0.1102(3) 0.0536(10) Uani 1 1 d . . .
H3SC H 0.6722 0.6058 0.1206 0.064 Uiso 1 1 calc R . .
H3SD H 0.5548 0.5948 0.0653 0.064 Uiso 1 1 calc R . .
O4S1 O 0.5717(2) 0.49644(19) 0.20425(15) 0.0321(4) Uani 1 1 d . . .
C5S1 C 0.6798(3) 0.4248(3) 0.2676(2) 0.0334(6) Uani 1 1 d . . .
H5SC H 0.6392 0.3890 0.3331 0.040 Uiso 1 1 calc R . .
H5SD H 0.7241 0.4808 0.2809 0.040 Uiso 1 1 calc R . .
C6S1 C 0.7885(3) 0.3201(3) 0.2204(2) 0.0442(8) Uani 1 1 d . . .
H6SC H 0.8629 0.2726 0.2657 0.053 Uiso 1 1 calc R . .
H6SD H 0.7457 0.2612 0.2104 0.053 Uiso 1 1 calc R . .
O1S2 O 0.1874(5) 0.7716(5) 0.1234(4) 0.0504(12) Uiso 0.513(4) 1 d P A 1
C2S2 C 0.1077(7) 0.8862(6) 0.0644(5) 0.0421(14) Uiso 0.513(4) 1 d P A 1
H2SE H 0.0443 0.8691 0.0283 0.050 Uiso 0.513(4) 1 calc PR A 1
H2SF H 0.1717 0.9190 0.0132 0.050 Uiso 0.513(4) 1 calc PR A 1
C3S2 C 0.0231(7) 0.9847(6) 0.1274(5) 0.0412(14) Uiso 0.513(4) 1 d P A 1
H3SE H -0.0273 1.0638 0.0833 0.049 Uiso 0.513(4) 1 calc PR A 1
H3SF H -0.0469 0.9558 0.1749 0.049 Uiso 0.513(4) 1 calc PR A 1
O4S2 O 0.1115(5) 1.0068(4) 0.1814(4) 0.0348(11) Uiso 0.513(4) 1 d P A 1
C5S2 C 0.1894(7) 0.8927(6) 0.2434(5) 0.0383(13) Uiso 0.513(4) 1 d P A 1
H5SE H 0.1245 0.8588 0.2925 0.046 Uiso 0.513(4) 1 calc PR A 1
H5SF H 0.2503 0.9104 0.2815 0.046 Uiso 0.513(4) 1 calc PR A 1
C6S2 C 0.2789(8) 0.7953(7) 0.1773(5) 0.0432(15) Uiso 0.513(4) 1 d P A 1
H6SE H 0.3458 0.8278 0.1292 0.052 Uiso 0.513(4) 1 calc PR A 1
H6SF H 0.3325 0.7162 0.2199 0.052 Uiso 0.513(4) 1 calc PR A 1
O1S3 O 0.2243(4) 0.9749(4) 0.1628(3) 0.0335(10) Uiso 0.487(4) 1 d PD A 2
C2S3 C 0.0389(7) 0.8932(6) 0.1912(5) 0.0449(16) Uiso 0.487(4) 1 d PD A 2
H2SG H -0.0588 0.9083 0.2214 0.054 Uiso 0.487(4) 1 calc PR A 2
H2SH H 0.0419 0.8949 0.1182 0.054 Uiso 0.487(4) 1 calc PR A 2
C3S3 C 0.0840(7) 0.9978(7) 0.2051(6) 0.0372(17) Uiso 0.487(4) 1 d PD A 2
H3SG H 0.0229 1.0802 0.1713 0.045 Uiso 0.487(4) 1 calc PR A 2
H3SH H 0.0761 1.0002 0.2778 0.045 Uiso 0.487(4) 1 calc PR A 2
O4S3 O 0.1262(5) 0.7722(4) 0.2368(4) 0.0435(12) Uiso 0.487(4) 1 d PD A 2
C5S3 C 0.3146(7) 0.8531(5) 0.2046(5) 0.0388(14) Uiso 0.487(4) 1 d PD A 2
H5SG H 0.3170 0.8485 0.2774 0.047 Uiso 0.487(4) 1 calc PR A 2
H5SH H 0.4106 0.8383 0.1709 0.047 Uiso 0.487(4) 1 calc PR A 2
C6S3 C 0.2636(6) 0.7524(7) 0.1906(5) 0.0382(14) Uiso 0.487(4) 1 d PD A 2
H6SG H 0.2662 0.7541 0.1176 0.046 Uiso 0.487(4) 1 calc PR A 2
H6SH H 0.3264 0.6684 0.2205 0.046 Uiso 0.487(4) 1 calc PR A 2

loop_
_atom_site_aniso_label
_atom_site_aniso_U_11
_atom_site_aniso_U_22
_atom_site_aniso_U_33
_atom_site_aniso_U_23
_atom_site_aniso_U_13
_atom_site_aniso_U_12
Cu1 0.00968(11) 0.00988(9) 0.01044(10) -0.00369(7) -0.00076(8) -0.00337(8)
C1 0.0138(9) 0.0126(8) 0.0156(9) -0.0021(6) -0.0031(7) -0.0068(7)
C2 0.0159(10) 0.0150(8) 0.0184(9) -0.0030(7) -0.0018(7) -0.0074(7)
C3 0.0252(11) 0.0158(9) 0.0186(9) -0.0025(7) -0.0052(8) -0.0117(8)
I3 0.04093(10) 0.02120(7) 0.02940(8) -0.00972(6) -0.00277(7) -0.01817(7)
C4 0.0146(10) 0.0166(9) 0.0228(10) -0.0052(7) -0.0006(8) -0.0063(8)
C5 0.0232(12) 0.0238(10) 0.0257(11) -0.0019(8) -0.0049(9) -0.0158(9)
C6 0.0154(11) 0.0226(10) 0.0321(12) -0.0061(9) -0.0003(9) -0.0096(8)
C7 0.0135(9) 0.0126(8) 0.0131(8) -0.0012(6) -0.0033(7) -0.0062(7)
O8 0.0134(7) 0.0154(6) 0.0245(8) -0.0078(6) 0.0017(6) -0.0071(5)
O9 0.0159(7) 0.0162(6) 0.0217(7) -0.0089(5) 0.0022(6) -0.0087(6)
C11 0.0122(9) 0.0138(8) 0.0122(8) -0.0025(6) -0.0015(7) -0.0048(7)
C12 0.0146(10) 0.0157(8) 0.0144(9) -0.0057(7) -0.0020(7) -0.0022(7)
C13 0.0147(10) 0.0136(8) 0.0175(9) -0.0046(7) -0.0028(7) -0.0010(7)
I13 0.02779(9) 0.01970(7) 0.02114(7) -0.00843(5) -0.00953(6) 0.00832(6)
C14 0.0184(11) 0.0200(9) 0.0129(9) -0.0025(7) -0.0024(7) -0.0012(8)
C15 0.0224(12) 0.0249(10) 0.0126(9) -0.0054(8) -0.0010(8) 0.0024(9)
C16 0.0174(10) 0.0169(9) 0.0150(9) -0.0045(7) -0.0012(7) 0.0003(7)
C17 0.0118(9) 0.0134(8) 0.0134(8) -0.0024(6) -0.0027(7) -0.0060(7)
O18 0.0186(8) 0.0142(6) 0.0134(7) -0.0043(5) -0.0037(5) 0.0001(5)
O19 0.0162(7) 0.0168(6) 0.0128(6) -0.0039(5) -0.0020(5) -0.0022(5)
O1S 0.0161(7) 0.0169(6) 0.0160(7) -0.0085(5) 0.0018(5) -0.0046(6)
C2S 0.0128(10) 0.0264(10) 0.0183(10) -0.0089(8) 0.0019(7) -0.0052(8)
C3S 0.0196(11) 0.0268(11) 0.0205(10) -0.0049(8) 0.0015(8) -0.0081(9)
O4S 0.0248(9) 0.0267(8) 0.0164(7) -0.0071(6) -0.0021(6) -0.0038(7)
C5S 0.0233(12) 0.0207(10) 0.0212(10) -0.0099(8) -0.0052(8) -0.0040(8)
C6S 0.0254(12) 0.0155(9) 0.0197(10) -0.0091(7) -0.0012(8) -0.0052(8)
O1S1 0.0284(13) 0.100(2) 0.0277(11) 0.0039(12) 0.0080(9) 0.0011(13)
C2S1 0.040(2) 0.138(4) 0.0218(15) -0.004(2) -0.0004(14) -0.003(2)
C3S1 0.0357(18) 0.070(2) 0.0408(18) 0.0245(16) -0.0116(14) -0.0190(17)
O4S1 0.0258(10) 0.0344(10) 0.0320(10) 0.0003(8) -0.0044(8) -0.0087(8)
C5S1 0.0275(14) 0.0450(15) 0.0238(12) -0.0054(11) -0.0048(10) -0.0080(12)
C6S1 0.0312(16) 0.0446(17) 0.0354(15) 0.0016(12) 0.0053(12) 0.0014(12)

loop_
_atom_type_symbol
_atom_type_description
_atom_type_scat_dispersion_real
_atom_type_scat_dispersion_imag
_atom_type_scat_source
C C 0.0033 0.0016 'International Tables Vol C Tables 4.2.6.8 and 6.1.1.4'
H H 0.0000 0.0000 'International Tables Vol C Tables 4.2.6.8 and 6.1.1.4'
O O 0.0106 0.0060 'International Tables Vol C Tables 4.2.6.8 and 6.1.1.4'
Cu Cu 0.3201 1.2651 'International Tables Vol C Tables 4.2.6.8 and 6.1.1.4'
I I -0.4742 1.8119 'International Tables Vol C Tables 4.2.6.8 and 6.1.1.4'

loop_
_geom_angle_atom_site_label_1
_geom_angle_atom_site_label_2
_geom_angle_atom_site_label_3
_geom_angle
_geom_angle_site_symmetry_1
_geom_angle_site_symmetry_3
_geom_angle_publ_flag
O8 Cu1 O9 169.57(6) . 2_566 ?
O8 Cu1 O19 89.42(7) . . ?
O9 Cu1 O19 89.72(7) 2_566 . ?
O8 Cu1 O18 88.89(7) . 2_566 ?
O9 Cu1 O18 90.08(7) 2_566 2_566 ?
O19 Cu1 O18 169.57(6) . 2_566 ?
O8 Cu1 O1S 96.47(6) . . ?
O9 Cu1 O1S 93.94(6) 2_566 . ?
O19 Cu1 O1S 98.52(6) . . ?
O18 Cu1 O1S 91.89(6) 2_566 . ?
O8 Cu1 Cu1 85.60(5) . 2_566 ?
O9 Cu1 Cu1 83.98(5) 2_566 2_566 ?
O19 Cu1 Cu1 87.50(5) . 2_566 ?
O18 Cu1 Cu1 82.11(5) 2_566 2_566 ?
O1S Cu1 Cu1 173.63(4) . 2_566 ?
C4 C1 C2 120.76(18) . . ?
C4 C1 C7 120.03(17) . . ?
C2 C1 C7 119.14(18) . . ?
C3 C2 C1 118.7(2) . . ?
C3 C2 H2 120.6 . . ?
C1 C2 H2 120.6 . . ?
C2 C3 C5 121.2(2) . . ?
C2 C3 I3 118.64(16) . . ?
C5 C3 I3 120.13(15) . . ?
C6 C4 C1 119.65(19) . . ?
C6 C4 H4 120.2 . . ?
C1 C4 H4 120.2 . . ?
C6 C5 C3 119.5(2) . . ?
C6 C5 H5 120.2 . . ?
C3 C5 H5 120.2 . . ?
C4 C6 C5 120.1(2) . . ?
C4 C6 H6 119.9 . . ?
C5 C6 H6 119.9 . . ?
O9 C7 O8 126.06(18) . . ?
O9 C7 C1 116.96(18) . . ?
O8 C7 C1 116.95(17) . . ?
C7 O8 Cu1 121.20(13) . . ?
C7 O9 Cu1 123.09(13) . 2_566 ?
C16 C11 C12 119.90(18) . . ?
C16 C11 C17 119.95(18) . . ?
C12 C11 C17 120.10(17) . . ?
C13 C12 C11 119.72(18) . . ?
C13 C12 H12 120.1 . . ?
C11 C12 H12 120.1 . . ?
C12 C13 C14 120.90(19) . . ?
C12 C13 I13 118.82(14) . . ?
C14 C13 I13 120.23(15) . . ?
C13 C14 C15 118.99(19) . . ?
C13 C14 H14 120.5 . . ?
C15 C14 H14 120.5 . . ?
C16 C15 C14 120.61(19) . . ?
C16 C15 H15 119.7 . . ?
C14 C15 H15 119.7 . . ?
C15 C16 C11 119.83(19) . . ?
C15 C16 H16 120.1 . . ?
C11 C16 H16 120.1 . . ?
O18 C17 O19 125.54(18) . . ?
O18 C17 C11 117.25(17) . . ?
O19 C17 C11 117.21(17) . . ?
C17 O18 Cu1 125.52(13) . 2_566 ?
C17 O19 Cu1 119.26(13) . . ?
C6S O1S C2S 109.80(16) . . ?
C6S O1S Cu1 120.22(13) . . ?
C2S O1S Cu1 120.68(12) . . ?
O1S C2S C3S 110.54(18) . . ?
O1S C2S H2SA 109.5 . . ?
C3S C2S H2SA 109.5 . . ?
O1S C2S H2SB 109.5 . . ?
C3S C2S H2SB 109.5 . . ?
H2SA C2S H2SB 108.1 . . ?
O4S C3S C2S 110.92(19) . . ?
O4S C3S H3SA 109.5 . . ?
C2S C3S H3SA 109.5 . . ?
O4S C3S H3SB 109.5 . . ?
C2S C3S H3SB 109.5 . . ?
H3SA C3S H3SB 108.0 . . ?
C5S O4S C3S 109.94(16) . . ?
O4S C5S C6S 111.07(19) . . ?
O4S C5S H5SA 109.4 . . ?
C6S C5S H5SA 109.4 . . ?
O4S C5S H5SB 109.4 . . ?
C6S C5S H5SB 109.4 . . ?
H5SA C5S H5SB 108.0 . . ?
O1S C6S C5S 110.51(17) . . ?
O1S C6S H6SA 109.5 . . ?
C5S C6S H6SA 109.5 . . ?
O1S C6S H6SB 109.5 . . ?
C5S C6S H6SB 109.5 . . ?
H6SA C6S H6SB 108.1 . . ?
C6S1 O1S1 C2S1 109.6(3) . . ?
O1S1 C2S1 C3S1 111.3(3) . . ?
O1S1 C2S1 H2SC 109.4 . . ?
C3S1 C2S1 H2SC 109.4 . . ?
O1S1 C2S1 H2SD 109.4 . . ?
C3S1 C2S1 H2SD 109.4 . . ?
H2SC C2S1 H2SD 108.0 . . ?
O4S1 C3S1 C2S1 110.4(3) . . ?
O4S1 C3S1 H3SC 109.6 . . ?
C2S1 C3S1 H3SC 109.6 . . ?
O4S1 C3S1 H3SD 109.6 . . ?
C2S1 C3S1 H3SD 109.6 . . ?
H3SC C3S1 H3SD 108.1 . . ?
C3S1 O4S1 C5S1 109.5(2) . . ?
O4S1 C5S1 C6S1 111.5(2) . . ?
O4S1 C5S1 H5SC 109.3 . . ?
C6S1 C5S1 H5SC 109.3 . . ?
O4S1 C5S1 H5SD 109.3 . . ?
C6S1 C5S1 H5SD 109.3 . . ?
H5SC C5S1 H5SD 108.0 . . ?
O1S1 C6S1 C5S1 109.9(3) . . ?
O1S1 C6S1 H6SC 109.7 . . ?
C5S1 C6S1 H6SC 109.7 . . ?
O1S1 C6S1 H6SD 109.7 . . ?
C5S1 C6S1 H6SD 109.7 . . ?
H6SC C6S1 H6SD 108.2 . . ?
C2S2 O1S2 C6S2 109.8(5) . . ?
O1S2 C2S2 C3S2 112.4(5) . . ?
O1S2 C2S2 H2SE 109.1 . . ?
C3S2 C2S2 H2SE 109.1 . . ?
O1S2 C2S2 H2SF 109.1 . . ?
C3S2 C2S2 H2SF 109.1 . . ?
H2SE C2S2 H2SF 107.9 . . ?
O4S2 C3S2 C2S2 109.6(5) . . ?
O4S2 C3S2 H3SE 109.7 . . ?
C2S2 C3S2 H3SE 109.7 . . ?
O4S2 C3S2 H3SF 109.7 . . ?
C2S2 C3S2 H3SF 109.7 . . ?
H3SE C3S2 H3SF 108.2 . . ?
C3S2 O4S2 C5S2 110.9(5) . . ?
O4S2 C5S2 C6S2 109.9(5) . . ?
O4S2 C5S2 H5SE 109.7 . . ?
C6S2 C5S2 H5SE 109.7 . . ?
O4S2 C5S2 H5SF 109.7 . . ?
C6S2 C5S2 H5SF 109.7 . . ?
H5SE C5S2 H5SF 108.2 . . ?
O1S2 C6S2 C5S2 108.2(6) . . ?
O1S2 C6S2 H6SE 110.1 . . ?
C5S2 C6S2 H6SE 110.1 . . ?
O1S2 C6S2 H6SF 110.1 . . ?
C5S2 C6S2 H6SF 110.1 . . ?
H6SE C6S2 H6SF 108.4 . . ?
C3S3 O1S3 C5S3 111.7(5) . . ?
O4S3 C2S3 C3S3 111.9(6) . . ?
O4S3 C2S3 H2SG 109.2 . . ?
C3S3 C2S3 H2SG 109.2 . . ?
O4S3 C2S3 H2SH 109.2 . . ?
C3S3 C2S3 H2SH 109.2 . . ?
H2SG C2S3 H2SH 107.9 . . ?
O1S3 C3S3 C2S3 108.9(5) . . ?
O1S3 C3S3 H3SG 109.9 . . ?
C2S3 C3S3 H3SG 109.9 . . ?
O1S3 C3S3 H3SH 109.9 . . ?
C2S3 C3S3 H3SH 109.9 . . ?
H3SG C3S3 H3SH 108.3 . . ?
C6S3 O4S3 C2S3 107.8(5) . . ?
O1S3 C5S3 C6S3 110.2(5) . . ?
O1S3 C5S3 H5SG 109.6 . . ?
C6S3 C5S3 H5SG 109.6 . . ?
O1S3 C5S3 H5SH 109.6 . . ?
C6S3 C5S3 H5SH 109.6 . . ?
H5SG C5S3 H5SH 108.1 . . ?
O4S3 C6S3 C5S3 110.8(5) . . ?
O4S3 C6S3 H6SG 109.5 . . ?
C5S3 C6S3 H6SG 109.5 . . ?
O4S3 C6S3 H6SH 109.5 . . ?
C5S3 C6S3 H6SH 109.5 . . ?
H6SG C6S3 H6SH 108.1 . . ?

loop_
_geom_bond_atom_site_label_1
_geom_bond_atom_site_label_2
_geom_bond_distance
_geom_bond_site_symmetry_2
_geom_bond_publ_flag
Cu1 O8 1.9502(15) . ?
Cu1 O9 1.9506(15) 2_566 ?
Cu1 O19 1.9702(15) . ?
Cu1 O18 1.9721(15) 2_566 ?
Cu1 O1S 2.2058(15) . ?
Cu1 Cu1 2.6089(7) 2_566 ?
C1 C4 1.394(3) . ?
C1 C2 1.399(3) . ?
C1 C7 1.497(3) . ?
C2 C3 1.384(3) . ?
C2 H2 0.9500 . ?
C3 C5 1.394(3) . ?
C3 I3 2.103(2) . ?
C4 C6 1.391(3) . ?
C4 H4 0.9500 . ?
C5 C6 1.393(3) . ?
C5 H5 0.9500 . ?
C6 H6 0.9500 . ?
C7 O9 1.264(2) . ?
C7 O8 1.265(2) . ?
O9 Cu1 1.9505(15) 2_566 ?
C11 C16 1.396(3) . ?
C11 C12 1.398(3) . ?
C11 C17 1.499(3) . ?
C12 C13 1.391(3) . ?
C12 H12 0.9500 . ?
C13 C14 1.392(3) . ?
C13 I13 2.110(2) . ?
C14 C15 1.400(3) . ?
C14 H14 0.9500 . ?
C15 C16 1.392(3) . ?
C15 H15 0.9500 . ?
C16 H16 0.9500 . ?
C17 O18 1.264(2) . ?
C17 O19 1.269(2) . ?
O18 Cu1 1.9722(15) 2_566 ?
O1S C6S 1.441(3) . ?
O1S C2S 1.441(3) . ?
C2S C3S 1.509(3) . ?
C2S H2SA 0.9900 . ?
C2S H2SB 0.9900 . ?
C3S O4S 1.429(3) . ?
C3S H3SA 0.9900 . ?
C3S H3SB 0.9900 . ?
O4S C5S 1.428(3) . ?
C5S C6S 1.514(3) . ?
C5S H5SA 0.9900 . ?
C5S H5SB 0.9900 . ?
C6S H6SA 0.9900 . ?
C6S H6SB 0.9900 . ?
O1S1 C6S1 1.421(4) . ?
O1S1 C2S1 1.439(5) . ?
C2S1 C3S1 1.491(6) . ?
C2S1 H2SC 0.9900 . ?
C2S1 H2SD 0.9900 . ?
C3S1 O4S1 1.416(4) . ?
C3S1 H3SC 0.9900 . ?
C3S1 H3SD 0.9900 . ?
O4S1 C5S1 1.421(3) . ?
C5S1 C6S1 1.497(4) . ?
C5S1 H5SC 0.9900 . ?
C5S1 H5SD 0.9900 . ?
C6S1 H6SC 0.9900 . ?
C6S1 H6SD 0.9900 . ?
O1S2 C2S2 1.424(8) . ?
O1S2 C6S2 1.439(9) . ?
C2S2 C3S2 1.501(9) . ?
C2S2 H2SE 0.9900 . ?
C2S2 H2SF 0.9900 . ?
C3S2 O4S2 1.403(8) . ?
C3S2 H3SE 0.9900 . ?
C3S2 H3SF 0.9900 . ?
O4S2 C5S2 1.434(8) . ?
C5S2 C6S2 1.530(9) . ?
C5S2 H5SE 0.9900 . ?
C5S2 H5SF 0.9900 . ?
C6S2 H6SE 0.9900 . ?
C6S2 H6SF 0.9900 . ?
O1S3 C3S3 1.416(6) . ?
O1S3 C5S3 1.426(6) . ?
C2S3 O4S3 1.426(6) . ?
C2S3 C3S3 1.519(8) . ?
C2S3 H2SG 0.9900 . ?
C2S3 H2SH 0.9900 . ?
C3S3 H3SG 0.9900 . ?
C3S3 H3SH 0.9900 . ?
O4S3 C6S3 1.410(6) . ?
C5S3 C6S3 1.516(8) . ?
C5S3 H5SG 0.9900 . ?
C5S3 H5SH 0.9900 . ?
C6S3 H6SG 0.9900 . ?
C6S3 H6SH 0.9900 . ?

loop_
_geom_torsion_atom_site_label_1
_geom_torsion_atom_site_label_2
_geom_torsion_atom_site_label_3
_geom_torsion_atom_site_label_4
_geom_torsion
_geom_torsion_site_symmetry_1
_geom_torsion_site_symmetry_2
_geom_torsion_site_symmetry_3
_geom_torsion_site_symmetry_4
_geom_torsion_publ_flag
C4 C1 C2 C3 1.9(3) . . . . ?
C7 C1 C2 C3 -174.94(19) . . . . ?
C1 C2 C3 C5 -0.8(3) . . . . ?
C1 C2 C3 I3 178.45(15) . . . . ?
C2 C1 C4 C6 -1.5(3) . . . . ?
C7 C1 C4 C6 175.3(2) . . . . ?
C2 C3 C5 C6 -0.6(3) . . . . ?
I3 C3 C5 C6 -179.83(18) . . . . ?
C1 C4 C6 C5 0.1(4) . . . . ?
C3 C5 C6 C4 0.9(4) . . . . ?
C4 C1 C7 O9 1.8(3) . . . . ?
C2 C1 C7 O9 178.63(19) . . . . ?
C4 C1 C7 O8 -176.18(19) . . . . ?
C2 C1 C7 O8 0.6(3) . . . . ?
O9 C7 O8 Cu1 -3.2(3) . . . . ?
C1 C7 O8 Cu1 174.56(13) . . . . ?
O9 Cu1 O8 C7 4.1(5) 2_566 . . . ?
O19 Cu1 O8 C7 89.35(16) . . . . ?
O18 Cu1 O8 C7 -80.36(16) 2_566 . . . ?
O1S Cu1 O8 C7 -172.14(16) . . . . ?
Cu1 Cu1 O8 C7 1.81(15) 2_566 . . . ?
O8 C7 O9 Cu1 2.7(3) . . . 2_566 ?
C1 C7 O9 Cu1 -175.07(13) . . . 2_566 ?
C16 C11 C12 C13 2.0(3) . . . . ?
C17 C11 C12 C13 -175.78(19) . . . . ?
C11 C12 C13 C14 -2.3(3) . . . . ?
C11 C12 C13 I13 175.07(15) . . . . ?
C12 C13 C14 C15 1.0(3) . . . . ?
I13 C13 C14 C15 -176.39(18) . . . . ?
C13 C14 C15 C16 0.7(4) . . . . ?
C14 C15 C16 C11 -1.1(4) . . . . ?
C12 C11 C16 C15 -0.2(3) . . . . ?
C17 C11 C16 C15 177.5(2) . . . . ?
C16 C11 C17 O18 3.4(3) . . . . ?
C12 C11 C17 O18 -178.86(18) . . . . ?
C16 C11 C17 O19 -176.52(19) . . . . ?
C12 C11 C17 O19 1.2(3) . . . . ?
O19 C17 O18 Cu1 3.4(3) . . . 2_566 ?
C11 C17 O18 Cu1 -176.49(13) . . . 2_566 ?
O18 C17 O19 Cu1 -2.0(3) . . . . ?
C11 C17 O19 Cu1 177.90(12) . . . . ?
O8 Cu1 O19 C17 -85.48(15) . . . . ?
O9 Cu1 O19 C17 84.12(15) 2_566 . . . ?
O18 Cu1 O19 C17 -4.8(4) 2_566 . . . ?
O1S Cu1 O19 C17 178.06(14) . . . . ?
Cu1 Cu1 O19 C17 0.14(14) 2_566 . . . ?
O8 Cu1 O1S C6S 20.37(15) . . . . ?
O9 Cu1 O1S C6S -158.94(15) 2_566 . . . ?
O19 Cu1 O1S C6S 110.75(15) . . . . ?
O18 Cu1 O1S C6S -68.72(15) 2_566 . . . ?
O9 Cu1 O1S C2S -15.68(16) 2_566 . . . ?
O19 Cu1 O1S C2S -105.99(15) . . . . ?
O18 Cu1 O1S C2S 74.53(16) 2_566 . . . ?
C6S O1S C2S C3S 57.2(2) . . . . ?
Cu1 O1S C2S C3S -89.42(19) . . . . ?
O1S C2S C3S O4S -58.1(2) . . . . ?
C2S C3S O4S C5S 57.7(2) . . . . ?
C3S O4S C5S C6S -57.4(2) . . . . ?
C2S O1S C6S C5S -56.9(2) . . . . ?
Cu1 O1S C6S C5S 90.00(19) . . . . ?
O4S C5S C6S O1S 57.5(2) . . . . ?
C6S1 O1S1 C2S1 C3S1 57.1(5) . . . . ?
O1S1 C2S1 C3S1 O4S1 -57.8(5) . . . . ?
C2S1 C3S1 O4S1 C5S1 57.6(4) . . . . ?
C3S1 O4S1 C5S1 C6S1 -58.6(4) . . . . ?
C2S1 O1S1 C6S1 C5S1 -56.6(5) . . . . ?
O4S1 C5S1 C6S1 O1S1 58.6(4) . . . . ?
C6S2 O1S2 C2S2 C3S2 -58.1(7) . . . . ?
O1S2 C2S2 C3S2 O4S2 56.9(7) . . . . ?
C2S2 C3S2 O4S2 C5S2 -57.4(7) . . . . ?
C3S2 O4S2 C5S2 C6S2 60.1(7) . . . . ?
C2S2 O1S2 C6S2 C5S2 58.1(7) . . . . ?
O4S2 C5S2 C6S2 O1S2 -59.5(7) . . . . ?
C5S3 O1S3 C3S3 C2S3 -55.5(7) . . . . ?
O4S3 C2S3 C3S3 O1S3 58.2(8) . . . . ?
C3S3 C2S3 O4S3 C6S3 -60.4(7) . . . . ?
C3S3 O1S3 C5S3 C6S3 56.3(7) . . . . ?
C2S3 O4S3 C6S3 C5S3 59.8(7) . . . . ?
O1S3 C5S3 C6S3 O4S3 -58.5(7) . . . . ?
